data_2205663
loop_
_publ_author_name
'Christopher C. Harding'
'Andrew R. Cowley'
'David J. Watkin'
'Francesco Punzo'
'David Hotchkiss'
'George W. J. Fleet'

_publ_section_title
;1-Amino-<i>N</i>,<i>N</i>-dibenzyl-1-deoxy-\a-<small>D</small>-tagatopyranose
 methanol solvate
;
_journal_issue 5
_journal_name_full 'Acta Crystallographica Section E'
_journal_page_first o1475
_journal_page_last o1477
_journal_paper_doi 10.1107/S160053680501233X
_journal_volume 61
_journal_year 2005
_chemical_formula_iupac 'C20 H25 N1 O5, C1 H4 O1'
_chemical_formula_moiety 'C20 H25 N1 O5, C1 H4 O1'
_chemical_formula_sum 'C21 H29 N O6'
_chemical_formula_weight 391.46
_chemical_melting_point 125
_chemical_name_systematic
;
1-Amino-1-deoxy-N,N-dibenzyl-\a-D-tagatopyranose
;
_space_group_IT_number 4
_symmetry_cell_setting monoclinic
_symmetry_space_group_name_Hall 'P 2yb'
_symmetry_space_group_name_H-M 'P 1 21 1'
_atom_sites_solution_hydrogens geom
_atom_sites_solution_primary direct
_audit_creation_method CRYSTALS_ver_12.51
_cell_angle_alpha 90
_cell_angle_beta 94.2891(13)
_cell_angle_gamma 90
_cell_formula_units_Z 2
_cell_length_a 10.3116(3)
_cell_length_b 5.9084(2)
_cell_length_c 17.2641(6)
_cell_measurement_reflns_used 2207
_cell_measurement_temperature 190
_cell_measurement_theta_max 27
_cell_measurement_theta_min 1
_cell_volume 1048.87(6)
_computing_cell_refinement 'DENZO/SCALEPACK (Otwinowski & Minor, 1997)'
_computing_data_collection 'COLLECT (Nonius, 1997)'
_computing_data_reduction DENZO/SCALEPACK
_computing_molecular_graphics 'CAMERON (Watkin et al., 1996)'
_computing_publication_material CRYSTALS
_computing_structure_refinement 'CRYSTALS (Betteridge et al., 2003)'
_computing_structure_solution 'SIR92 (Altomare et al., 1994)'
_diffrn_ambient_temperature 190
_diffrn_measured_fraction_theta_full 0.996
_diffrn_measured_fraction_theta_max 0.986
_diffrn_measurement_device_type 'Nonius KappaCCD'
_diffrn_measurement_method \w
_diffrn_radiation_monochromator graphite
_diffrn_radiation_type 'Mo K\a'
_diffrn_radiation_wavelength 0.71073
_diffrn_reflns_av_R_equivalents 0.019
_diffrn_reflns_limit_h_max 13
_diffrn_reflns_limit_h_min -13
_diffrn_reflns_limit_k_max 7
_diffrn_reflns_limit_k_min -7
_diffrn_reflns_limit_l_max 22
_diffrn_reflns_limit_l_min -22
_diffrn_reflns_number 4394
_diffrn_reflns_theta_full 26.630
_diffrn_reflns_theta_max 27.454
_diffrn_reflns_theta_min 2.366
_diffrn_standards_number 0
_exptl_absorpt_coefficient_mu 0.090
_exptl_absorpt_correction_type none
_exptl_crystal_colour colourless
_exptl_crystal_density_diffrn 1.239
_exptl_crystal_description block
_exptl_crystal_F_000 420
_exptl_crystal_size_max 0.18
_exptl_crystal_size_mid 0.18
_exptl_crystal_size_min 0.10
_refine_diff_density_max 0.26
_refine_diff_density_min -0.28
_refine_ls_extinction_method None
_refine_ls_goodness_of_fit_ref 0.8979
_refine_ls_hydrogen_treatment constr
_refine_ls_matrix_type full
_refine_ls_number_parameters 253
_refine_ls_number_reflns 2588
_refine_ls_number_restraints 0
_refine_ls_R_factor_all 0.0588
_refine_ls_R_factor_gt 0.0410
_refine_ls_shift/su_max 0.000125
_refine_ls_structure_factor_coef Fsqd
_refine_ls_weighting_details 'w = 1/[\s^2^(F^2^) + (0.04P)^2^ + 0.24P] where P = [max(Fo^2^,0) + 2Fc^2^]/3'
_refine_ls_weighting_scheme calc
_refine_ls_wR_factor_all 0.0947
_refine_ls_wR_factor_gt 0.0862
_refine_ls_wR_factor_ref 0.0947
_reflns_number_gt 2044
_reflns_number_total 2601
_reflns_threshold_expression I>2\s(I)
_cod_data_source_file cf6419.cif
_cod_data_source_block 3
_cod_original_sg_symbol_H-M 'P 21'
_cod_original_formula_sum 'C21 H29 N1 O6'
_cod_database_code 2205663
_cod_database_fobs_code 2205663

loop_
_symmetry_equiv_pos_as_xyz
x,y,z
-x,y+1/2,-z

loop_
_atom_site_label
_atom_site_fract_x
_atom_site_fract_y
_atom_site_fract_z
_atom_site_U_iso_or_equiv
_atom_site_adp_type
_atom_site_occupancy
_atom_site_type_symbol
O27 0.28501(18) 0.6347(3) 0.55400(10) 0.0431 Uani 1.0000 O
C28 0.4200(3) 0.6523(6) 0.56632(18) 0.0602 Uani 1.0000 C
H16 0.4583 0.7226 0.5201 0.0700 Uiso 1.0000 H
H26 0.4528 0.4939 0.5730 0.0706 Uiso 1.0000 H
H28 0.4420 0.7436 0.6152 0.0705 Uiso 1.0000 H
H1 0.2539 0.7657 0.5502 0.0850 Uiso 1.0000 H
C1 0.1937(2) 0.2791(4) 0.30262(13) 0.0269 Uani 1.0000 C
C2 0.2224(2) 0.2670(4) 0.39074(13) 0.0279 Uani 1.0000 C
C3 0.1704(2) 0.0479(4) 0.42317(13) 0.0286 Uani 1.0000 C
C4 0.0283(2) 0.0148(4) 0.39717(13) 0.0306 Uani 1.0000 C
C5 0.0063(2) 0.0461(4) 0.30951(13) 0.0322 Uani 1.0000 C
O6 0.05706(15) 0.2580(3) 0.28426(9) 0.0306 Uani 1.0000 O
O7 -0.01900(16) -0.2045(3) 0.41718(10) 0.0371 Uani 1.0000 O
O8 0.19461(17) 0.0441(3) 0.50611(9) 0.0353 Uani 1.0000 O
O9 0.16411(17) 0.4586(3) 0.42410(9) 0.0335 Uani 1.0000 O
C10 0.2363(2) 0.5049(4) 0.26918(13) 0.0315 Uani 1.0000 C
N11 0.26608(19) 0.4749(4) 0.18718(11) 0.0304 Uani 1.0000 N
C12 0.1482(2) 0.5060(5) 0.13437(13) 0.0358 Uani 1.0000 C
C13 0.1674(2) 0.4348(4) 0.05219(13) 0.0344 Uani 1.0000 C
C14 0.1193(3) 0.5681(5) -0.00951(14) 0.0423 Uani 1.0000 C
C15 0.1306(3) 0.4988(6) -0.08563(16) 0.0554 Uani 1.0000 C
C16 0.1902(3) 0.2987(7) -0.10078(17) 0.0579 Uani 1.0000 C
C17 0.2386(3) 0.1632(6) -0.04026(17) 0.0555 Uani 1.0000 C
C18 0.2263(3) 0.2303(5) 0.03591(16) 0.0481 Uani 1.0000 C
C19 0.3696(2) 0.6315(4) 0.16635(13) 0.0340 Uani 1.0000 C
C20 0.4987(2) 0.5815(4) 0.20930(13) 0.0324 Uani 1.0000 C
C21 0.5556(3) 0.7338(5) 0.26329(14) 0.0370 Uani 1.0000 C
C22 0.6763(3) 0.6872(5) 0.30235(16) 0.0412 Uani 1.0000 C
C23 0.7400(3) 0.4891(5) 0.28754(15) 0.0430 Uani 1.0000 C
C24 0.6836(3) 0.3355(5) 0.23441(16) 0.0443 Uani 1.0000 C
C25 0.5643(3) 0.3813(5) 0.19553(15) 0.0387 Uani 1.0000 C
O26 0.26232(17) 0.1016(3) 0.27034(10) 0.0340 Uani 1.0000 O
H21 0.3177 0.2708 0.4024 0.0323 Uiso 1.0000 H
H31 0.2202 -0.0785 0.4009 0.0312 Uiso 1.0000 H
H41 -0.0206 0.1345 0.4227 0.0347 Uiso 1.0000 H
H51 0.0507 -0.0804 0.2835 0.0355 Uiso 1.0000 H
H52 -0.0875 0.0447 0.2959 0.0366 Uiso 1.0000 H
H101 0.3166 0.5510 0.2997 0.0357 Uiso 1.0000 H
H102 0.1681 0.6217 0.2743 0.0359 Uiso 1.0000 H
H121 0.0775 0.4143 0.1541 0.0399 Uiso 1.0000 H
H122 0.1208 0.6670 0.1346 0.0398 Uiso 1.0000 H
H141 0.0775 0.7145 0.0010 0.0496 Uiso 1.0000 H
H151 0.0969 0.5954 -0.1284 0.0663 Uiso 1.0000 H
H161 0.1998 0.2503 -0.1544 0.0681 Uiso 1.0000 H
H171 0.2807 0.0197 -0.0513 0.0650 Uiso 1.0000 H
H181 0.2603 0.1343 0.0793 0.0562 Uiso 1.0000 H
H191 0.3444 0.7889 0.1750 0.0391 Uiso 1.0000 H
H192 0.3798 0.6099 0.1104 0.0385 Uiso 1.0000 H
H211 0.5116 0.8764 0.2734 0.0441 Uiso 1.0000 H
H221 0.7146 0.7960 0.3418 0.0480 Uiso 1.0000 H
H231 0.8246 0.4558 0.3156 0.0497 Uiso 1.0000 H
H241 0.7285 0.1924 0.2249 0.0531 Uiso 1.0000 H
H251 0.5240 0.2730 0.1585 0.0450 Uiso 1.0000 H
H252 0.2777 0.1573 0.2176 0.0601 Uiso 1.0000 H
H4 0.0315 -0.2956 0.4058 0.0456 Uiso 1.0000 H
H12 0.1412 0.1313 0.5224 0.0747 Uiso 1.0000 H
H253 0.2184 0.4880 0.4706 0.0579 Uiso 1.0000 H

loop_
_atom_site_aniso_label
_atom_site_aniso_U_11
_atom_site_aniso_U_22
_atom_site_aniso_U_33
_atom_site_aniso_U_12
_atom_site_aniso_U_13
_atom_site_aniso_U_23
O27 0.0463(11) 0.0351(10) 0.0464(10) 0.0013(9) -0.0067(8) -0.0026(9)
C28 0.055(2) 0.064(2) 0.0628(19) 0.0040(19) 0.0081(15) -0.0019(18)
C1 0.0289(12) 0.0242(11) 0.0280(11) 0.0047(10) 0.0035(9) -0.0019(10)
C2 0.0266(12) 0.0256(12) 0.0316(12) 0.0034(10) 0.0021(9) -0.0021(10)
C3 0.0340(13) 0.0281(12) 0.0238(11) 0.0063(11) 0.0036(10) -0.0007(10)
C4 0.0316(13) 0.0259(12) 0.0348(12) 0.0042(11) 0.0060(10) 0.0031(10)
C5 0.0311(13) 0.0302(13) 0.0349(13) 0.0007(11) -0.0002(10) 0.0017(11)
O6 0.0292(9) 0.0296(9) 0.0327(8) 0.0024(8) -0.0009(7) 0.0044(8)
O7 0.0349(9) 0.0303(9) 0.0471(10) 0.0021(8) 0.0097(8) 0.0050(8)
O8 0.0430(10) 0.0353(9) 0.0273(8) 0.0085(8) 0.0018(7) 0.0005(7)
O9 0.0432(10) 0.0280(9) 0.0290(8) 0.0064(8) 0.0004(7) -0.0053(8)
C10 0.0371(14) 0.0291(13) 0.0289(12) 0.0027(11) 0.0060(10) -0.0003(10)
N11 0.0334(11) 0.0310(10) 0.0270(9) -0.0008(9) 0.0034(8) 0.0018(9)
C12 0.0314(13) 0.0415(14) 0.0342(13) 0.0049(12) 0.0014(10) -0.0002(12)
C13 0.0338(13) 0.0372(14) 0.0322(13) -0.0030(12) 0.0032(10) 0.0011(12)
C14 0.0449(16) 0.0445(16) 0.0373(14) 0.0019(13) 0.0029(12) 0.0041(13)
C15 0.068(2) 0.063(2) 0.0352(15) 0.0013(19) 0.0042(13) 0.0077(16)
C16 0.071(2) 0.068(2) 0.0349(15) -0.007(2) 0.0066(14) -0.0077(16)
C17 0.072(2) 0.0473(18) 0.0485(17) 0.0027(17) 0.0113(15) -0.0105(15)
C18 0.0624(19) 0.0406(16) 0.0414(14) 0.0063(15) 0.0048(13) -0.0004(14)
C19 0.0369(14) 0.0317(13) 0.0336(13) -0.0006(12) 0.0037(10) 0.0044(11)
C20 0.0357(14) 0.0307(13) 0.0318(12) 0.0001(11) 0.0080(10) 0.0048(11)
C21 0.0431(15) 0.0312(13) 0.0371(13) 0.0011(12) 0.0052(11) -0.0002(12)
C22 0.0415(16) 0.0416(15) 0.0400(14) -0.0024(13) -0.0011(12) -0.0017(12)
C23 0.0382(15) 0.0501(17) 0.0404(14) 0.0024(14) 0.0012(11) 0.0069(14)
C24 0.0409(16) 0.0404(15) 0.0516(16) 0.0087(13) 0.0030(13) 0.0009(13)
C25 0.0444(16) 0.0363(14) 0.0355(14) 0.0021(13) 0.0038(12) -0.0034(12)
O26 0.0405(10) 0.0283(9) 0.0343(9) 0.0079(8) 0.0098(7) -0.0026(7)

loop_
_atom_type_symbol
_atom_type_scat_dispersion_real
_atom_type_scat_dispersion_imag
_atom_type_scat_source
C 0.0033 0.0016 'International Tables Vol C 4.2.6.8 and 6.1.1.4'
H 0.0000 0.0000 'International Tables Vol C 4.2.6.8 and 6.1.1.4'
O 0.0106 0.0060 'International Tables Vol C 4.2.6.8 and 6.1.1.4'
N 0.0061 0.0033 'International Tables Vol C 4.2.6.8 and 6.1.1.4'

loop_
_geom_angle_atom_site_label_1
_geom_angle_atom_site_label_2
_geom_angle_atom_site_label_3
_geom_angle
_geom_angle_publ_flag
C28 O27 H1 108.4 no
O27 C28 H16 110.8 no
O27 C28 H26 105.8 no
H16 C28 H26 109.2 no
O27 C28 H28 108.9 no
H16 C28 H28 111.3 no
H26 C28 H28 110.5 no
C2 C1 O6 109.40(10) no
C2 C1 C10 112.1(2) no
O6 C1 C10 107.4(2) no
C2 C1 O26 107.1(2) no
O6 C1 O26 111.4(2) no
C10 C1 O26 109.5(2) no
C1 C2 C3 111.0(2) no
C1 C2 O9 108.0(2) no
C3 C2 O9 110.8(2) no
C1 C2 H21 108.4 no
C3 C2 H21 108.5 no
O9 C2 H21 110.1 no
C2 C3 C4 111.1(2) no
C2 C3 O8 109.9(2) no
C4 C3 O8 112.7(2) no
C2 C3 H31 106.8 no
C4 C3 H31 107.7 no
O8 C3 H31 108.4 no
C3 C4 C5 110.3(2) no
C3 C4 O7 112.5(2) no
C5 C4 O7 108.7(2) no
C3 C4 H41 106.9 no
C5 C4 H41 108.2 no
O7 C4 H41 110.1 no
C4 C5 O6 112.1(2) no
C4 C5 H51 108.4 no
O6 C5 H51 109.0 no
C4 C5 H52 107.9 no
O6 C5 H52 108.1 no
H51 C5 H52 111.3 no
C5 O6 C1 112.6(2) no
C4 O7 H4 108.4 no
C3 O8 H12 105.2 no
C2 O9 H253 104.2 no
C1 C10 N11 110.0(2) no
C1 C10 H101 107.0 no
N11 C10 H101 108.6 no
C1 C10 H102 110.3 no
N11 C10 H102 111.5 no
H101 C10 H102 109.4 no
C10 N11 C12 110.8(2) no
C10 N11 C19 111.2(2) no
C12 N11 C19 110.4(2) no
N11 C12 C13 112.8(2) no
N11 C12 H121 108.2 no
C13 C12 H121 108.9 no
N11 C12 H122 109.8 no
C13 C12 H122 109.2 no
H121 C12 H122 107.8 no
C12 C13 C14 120.0(2) no
C12 C13 C18 121.5(2) no
C14 C13 C18 118.4(2) no
C13 C14 C15 120.6(3) no
C13 C14 H141 119.4 no
C15 C14 H141 120.0 no
C14 C15 C16 120.4(3) no
C14 C15 H151 119.5 no
C16 C15 H151 120.1 no
C15 C16 C17 120.0(3) no
C15 C16 H161 120.8 no
C17 C16 H161 119.3 no
C16 C17 C18 119.9(3) no
C16 C17 H171 119.7 no
C18 C17 H171 120.4 no
C13 C18 C17 120.8(3) no
C13 C18 H181 118.9 no
C17 C18 H181 120.3 no
N11 C19 C20 112.7(2) no
N11 C19 H191 110.7 no
C20 C19 H191 110.3 no
N11 C19 H192 106.8 no
C20 C19 H192 107.6 no
H191 C19 H192 108.7 no
C19 C20 C21 121.1(2) no
C19 C20 C25 120.4(2) no
C21 C20 C25 118.5(2) no
C20 C21 C22 120.7(2) no
C20 C21 H211 119.8 no
C22 C21 H211 119.5 no
C21 C22 C23 119.9(3) no
C21 C22 H221 119.7 no
C23 C22 H221 120.4 no
C22 C23 C24 119.8(3) no
C22 C23 H231 119.8 no
C24 C23 H231 120.4 no
C23 C24 C25 120.4(3) no
C23 C24 H241 119.6 no
C25 C24 H241 120.0 no
C20 C25 C24 120.7(3) no
C20 C25 H251 118.70 no
C24 C25 H251 120.60 no
C1 O26 H252 103.7 no

loop_
_geom_bond_atom_site_label_1
_geom_bond_atom_site_label_2
_geom_bond_distance
_geom_bond_publ_flag
O27 C28 1.397(3) no
O27 H1 0.839 no
C28 H16 1.006 no
C28 H26 0.999 no
C28 H28 1.012 no
C1 C2 1.529(3) no
C1 O6 1.427(3) no
C1 C10 1.531(3) no
C1 O26 1.403(3) no
C2 C3 1.524(3) no
C2 O9 1.423(3) no
C2 H21 0.989 no
C3 C4 1.513(3) no
C3 O8 1.435(3) no
C3 H31 0.999 no
C4 C5 1.525(3) no
C4 O7 1.435(3) no
C4 H41 0.991 no
C5 O6 1.437(3) no
C5 H51 1.000 no
C5 H52 0.979 no
O7 H4 0.784 no
O8 H12 0.820 no
O9 H253 0.960 no
C10 N11 1.481(3) no
C10 H101 0.985 no
C10 H102 0.994 no
N11 C12 1.475(3) no
N11 C19 1.477(3) no
C12 C13 1.507(3) no
C12 H121 0.989 no
C12 H122 0.992 no
C13 C14 1.386(4) no
C13 C18 1.390(4) no
C14 C15 1.390(4) no
C14 H141 0.990 no
C15 C16 1.367(5) no
C15 H151 0.975 no
C16 C17 1.380(5) no
C16 H161 0.980 no
C17 C18 1.388(4) no
C17 H171 0.978 no
C18 H181 0.984 no
C19 C20 1.503(3) no
C19 H191 0.980 no
C19 H192 0.987 no
C20 C21 1.393(4) no
C20 C25 1.392(4) no
C21 C22 1.398(4) no
C21 H211 0.978 no
C22 C23 1.375(4) no
C22 H221 0.997 no
C23 C24 1.387(4) no
C23 H231 0.985 no
C24 C25 1.383(4) no
C24 H241 0.983 no
C25 H251 0.976 no
O26 H252 0.992 no

loop_
_geom_hbond_atom_site_label_D
_geom_hbond_atom_site_label_H
_geom_hbond_atom_site_label_A
_geom_hbond_site_symmetry_A
_geom_hbond_distance_DH
_geom_hbond_distance_HA
_geom_hbond_distance_DA
_geom_hbond_angle_DHA
_geom_hbond_publ_flag
O27 H1 O8 1_565 0.84 1.89 2.700(3) 161 yes
O7 H4 O9 1_545 0.78 2.00 2.740(2) 157 yes
O8 H12 O7 2_556 0.82 1.95 2.756(2) 167 yes
O9 H253 O27 . 0.96 1.77 2.692(2) 159 yes

loop_
_cod_related_entry_id
_cod_related_entry_database
_cod_related_entry_code
1 ChemSpider 21173441
